data_7055539
loop_
_publ_author_name
'Nandy, Abhishek'
'Samanta, Tapastaru'
'Mallick, Sumana'
'Mitra, Partha'
'Seth, Saikat Kumar'
'Saha, Krishna Das'
'Al-Deyab, Salem S.'
'Dinda, Joydev'

_publ_section_title
;
 Synthesis of gold(iii) \\leftarrow gold(i)--NHC through
 disproportionation: the role of gold(i)--NHC in the induction of
 apoptosis in HepG2 cells
;
_journal_issue 7
_journal_name_full 'New J. Chem.'
_journal_page_first 6289
_journal_paper_doi 10.1039/C5NJ02979A
_journal_volume 40
_journal_year 2016
_chemical_formula_sum 'C28 H25 Au F6 N7 P'
_chemical_formula_weight 801.49
_chemical_name_systematic
;
 ?
;
_space_group_IT_number 14
_symmetry_cell_setting monoclinic
_symmetry_space_group_name_Hall '-P 2ybc'
_symmetry_space_group_name_H-M 'P 1 21/c 1'
_atom_sites_solution_hydrogens geom
_atom_sites_solution_primary direct
_atom_sites_solution_secondary difmap
_audit_block_doi 10.5517/cczk1bw
_audit_creation_method SHELXL-97
_audit_update_record
;
2016-03-01 deposited with the CCDC.
2016-05-05 downloaded from the CCDC.
;
_cell_angle_alpha 90.00
_cell_angle_beta 90.601(3)
_cell_angle_gamma 90.00
_cell_formula_units_Z 4
_cell_length_a 7.6118(10)
_cell_length_b 19.781(3)
_cell_length_c 18.635(2)
_cell_measurement_reflns_used 320
_cell_measurement_temperature 150(2)
_cell_measurement_theta_max 25.0
_cell_measurement_theta_min 1.4
_cell_volume 2805.7(6)
_computing_cell_refinement 'APEX2(Bruker,2007)and SAINT (Bruker,2007)'
_computing_data_collection 'APEX2 (Bruker, 2007)'
_computing_data_reduction 'SAINT(Bruker,2007)and XPREP(Bruker,2007)'
_computing_molecular_graphics
;    
ORTEP-3 for Windows (Farrugia, 1997), DIAMOND (Brandenburg,
1999) and Mercury (Macrae <i>et al.</i>, 2006)
;
_computing_publication_material 'PLATON (Spek, 2009)'
_computing_structure_refinement 'SHELXL-97 (Sheldrick, 1997)'
_computing_structure_solution 'SHELXS97 (Sheldrick, 2008)'
_diffrn_ambient_temperature 150(2)
_diffrn_measured_fraction_theta_full 0.953
_diffrn_measured_fraction_theta_max 0.953
_diffrn_measurement_device_type 'BRUKER SMART APEX II CCD AREA DETECTOR'
_diffrn_measurement_method 'OMEGA SCAN'
_diffrn_radiation_monochromator graphite
_diffrn_radiation_source 'fine-focus sealed tube'
_diffrn_radiation_type MoK\a
_diffrn_radiation_wavelength 0.71073
_diffrn_reflns_av_R_equivalents 0.0596
_diffrn_reflns_av_unetI/netI 0.0618
_diffrn_reflns_limit_h_max 9
_diffrn_reflns_limit_h_min -10
_diffrn_reflns_limit_k_max 26
_diffrn_reflns_limit_k_min -25
_diffrn_reflns_limit_l_max 25
_diffrn_reflns_limit_l_min -24
_diffrn_reflns_number 32002
_diffrn_reflns_theta_full 29.29
_diffrn_reflns_theta_max 29.29
_diffrn_reflns_theta_min 1.50
_exptl_absorpt_coefficient_mu 5.374
_exptl_absorpt_correction_T_max 0.47
_exptl_absorpt_correction_T_min 0.34
_exptl_absorpt_correction_type multi-scan
_exptl_absorpt_process_details SADABS
_exptl_crystal_colour colorless
_exptl_crystal_density_diffrn 1.897
_exptl_crystal_density_method 'not measured'
_exptl_crystal_description block
_exptl_crystal_F_000 1560
_exptl_crystal_size_max 0.21
_exptl_crystal_size_mid 0.17
_exptl_crystal_size_min 0.14
_refine_diff_density_max 2.282
_refine_diff_density_min -2.088
_refine_diff_density_rms 0.158
_refine_ls_extinction_method none
_refine_ls_goodness_of_fit_ref 1.057
_refine_ls_hydrogen_treatment constr
_refine_ls_matrix_type full
_refine_ls_number_parameters 391
_refine_ls_number_reflns 7305
_refine_ls_number_restraints 0
_refine_ls_restrained_S_all 1.057
_refine_ls_R_factor_all 0.0734
_refine_ls_R_factor_gt 0.0394
_refine_ls_shift/su_max 0.003
_refine_ls_shift/su_mean 0.000
_refine_ls_structure_factor_coef Fsqd
_refine_ls_weighting_details 'calc w=1/[\s^2^(Fo^2^)+(0.0289P)^2^+2.6642P] where P=(Fo^2^+2Fc^2^)/3'
_refine_ls_weighting_scheme calc
_refine_ls_wR_factor_gt 0.0788
_refine_ls_wR_factor_ref 0.0899
_reflns_number_gt 4818
_reflns_number_total 7305
_reflns_threshold_expression >2sigma(I)
_cod_data_source_file c5nj02979a2.cif
_cod_data_source_block complex-2_revised
_cod_depositor_comments
;
The following automatic conversions were performed:

'_symmetry_cell_setting' value 'Monoclinic' changed to 'monoclinic'
according to
/usr/data/users/saulius/crontab/automatic-downloads/rss-feeds/RSC/lib/dictionaries/cif_core.dic
dictionary named 'cif_core.dic' version 2.4.2 from 2011-04-26.

Automatic conversion script
Id: cif_fix_values 4268 2015-11-12 08:31:59Z antanas 

 Adding full bibliography for 7055538--7055540.cif.
;
_cod_original_cell_volume 2805.8(6)
_cod_original_sg_symbol_H-M P21/c
_cod_database_code 7055539

loop_
_symmetry_equiv_pos_as_xyz
'x, y, z'
'-x, y+1/2, -z+1/2'
'-x, -y, -z'
'x, -y-1/2, z-1/2'

loop_
_atom_site_label
_atom_site_type_symbol
_atom_site_fract_x
_atom_site_fract_y
_atom_site_fract_z
_atom_site_U_iso_or_equiv
_atom_site_adp_type
_atom_site_occupancy
_atom_site_symmetry_multiplicity
_atom_site_calc_flag
_atom_site_refinement_flags
Au1 Au 0.25333(3) 0.504764(8) 0.503523(9) 0.02224(7) Uani 1 1 d .
P1 P 0.2485(2) 0.36569(7) 0.89834(8) 0.0348(3) Uani 1 1 d .
F3 F 0.0992(8) 0.3127(2) 0.9031(3) 0.117(2) Uani 1 1 d .
F1 F 0.3199(6) 0.3307(2) 0.82904(19) 0.0820(14) Uani 1 1 d .
F2 F 0.1325(7) 0.4126(2) 0.8513(2) 0.0997(17) Uani 1 1 d .
F4 F 0.1759(7) 0.3997(2) 0.9677(2) 0.0848(15) Uani 1 1 d .
F5 F 0.3652(8) 0.3183(3) 0.9445(2) 0.144(3) Uani 1 1 d .
F6 F 0.3933(8) 0.4196(3) 0.8900(3) 0.144(3) Uani 1 1 d .
C20 C 0.3531(6) 0.4647(2) 0.5949(2) 0.0223(10) Uani 1 1 d .
N4 N 0.4252(5) 0.40239(19) 0.6010(2) 0.0225(9) Uani 1 1 d .
C16 C 0.5816(7) 0.2805(3) 0.6360(3) 0.0297(12) Uani 1 1 d .
H16 H 0.6363 0.2395 0.6463 0.036 Uiso 1 1 calc R
C18 C 0.4745(6) 0.3887(2) 0.6726(2) 0.0247(11) Uani 1 1 d .
C15 C 0.5248(7) 0.2952(3) 0.5649(3) 0.0301(12) Uani 1 1 d .
H15 H 0.5381 0.2626 0.5293 0.036 Uiso 1 1 calc R
C17 C 0.5562(7) 0.3264(2) 0.6891(3) 0.0293(12) Uani 1 1 d .
H17 H 0.5921 0.3169 0.7358 0.035 Uiso 1 1 calc R
C14 C 0.4522(7) 0.3550(2) 0.5478(3) 0.0272(11) Uani 1 1 d .
H14 H 0.4204 0.3644 0.5005 0.033 Uiso 1 1 calc R
N6 N 0.3126(6) 0.6050(2) 0.6402(2) 0.0265(9) Uani 1 1 d .
C22 C 0.2216(7) 0.5594(3) 0.7532(3) 0.0289(12) Uani 1 1 d .
H22 H 0.2127 0.5218 0.7830 0.035 Uiso 1 1 calc R
N5 N 0.3586(5) 0.48975(19) 0.6625(2) 0.0242(9) Uani 1 1 d .
C21 C 0.2933(6) 0.5548(2) 0.6855(3) 0.0239(11) Uani 1 1 d .
C26 C 0.2885(8) 0.7251(3) 0.6136(3) 0.0381(13) Uani 1 1 d .
H26A H 0.3999 0.7456 0.6245 0.057 Uiso 1 1 calc R
H26B H 0.1966 0.7578 0.6196 0.057 Uiso 1 1 calc R
H26C H 0.2879 0.7094 0.5648 0.057 Uiso 1 1 calc R
C25 C 0.2590(7) 0.6666(2) 0.6630(3) 0.0270(11) Uani 1 1 d .
C19 C 0.4317(6) 0.4442(2) 0.7107(3) 0.0259(11) Uani 1 1 d .
H19 H 0.4480 0.4507 0.7598 0.031 Uiso 1 1 calc R
C23 C 0.1638(7) 0.6222(3) 0.7744(3) 0.0329(13) Uani 1 1 d .
H23 H 0.1122 0.6280 0.8190 0.039 Uiso 1 1 calc R
C24 C 0.1831(7) 0.6759(3) 0.7292(3) 0.0346(13) Uani 1 1 d .
H24 H 0.1452 0.7187 0.7430 0.041 Uiso 1 1 calc R
C12 C 0.3083(7) 0.3973(3) 0.2242(3) 0.0285(11) Uani 1 1 d .
N3 N 0.2526(5) 0.45638(19) 0.2518(2) 0.0244(9) Uani 1 1 d .
C9 C 0.1963(7) 0.4002(2) 0.3633(3) 0.0291(12) Uani 1 1 d .
H9 H 0.1546 0.4026 0.4099 0.035 Uiso 1 1 calc R
C11 C 0.3132(7) 0.3388(3) 0.2650(3) 0.0315(12) Uani 1 1 d .
H11 H 0.3550 0.2988 0.2453 0.038 Uiso 1 1 calc R
C8 C 0.2013(6) 0.4562(2) 0.3193(3) 0.0235(11) Uani 1 1 d .
C10 C 0.2560(7) 0.3402(2) 0.3346(3) 0.0299(12) Uani 1 1 d .
H10 H 0.2576 0.3010 0.3622 0.036 Uiso 1 1 calc R
C13 C 0.3614(8) 0.3995(3) 0.1471(3) 0.0401(14) Uani 1 1 d .
H13A H 0.2583 0.4024 0.1171 0.060 Uiso 1 1 calc R
H13B H 0.4255 0.3592 0.1356 0.060 Uiso 1 1 calc R
H13C H 0.4343 0.4383 0.1392 0.060 Uiso 1 1 calc R
C6 C 0.0621(6) 0.5670(2) 0.2983(3) 0.0249(11) Uani 1 1 d .
H6 H 0.0439 0.5617 0.2491 0.030 Uiso 1 1 calc R
C5 C 0.0163(6) 0.6214(2) 0.3384(3) 0.0247(11) Uani 1 1 d .
N1 N 0.0749(5) 0.60595(19) 0.4083(2) 0.0217(9) Uani 1 1 d .
C7 C 0.1514(6) 0.5439(2) 0.4128(2) 0.0238(11) Uani 1 1 d .
N2 N 0.1406(5) 0.52105(19) 0.3441(2) 0.0229(9) Uani 1 1 d .
C3 C -0.0866(7) 0.7273(3) 0.3805(3) 0.0346(13) Uani 1 1 d .
H3 H -0.1404 0.7688 0.3724 0.042 Uiso 1 1 calc R
C2 C -0.0281(7) 0.7105(3) 0.4509(3) 0.0323(12) Uani 1 1 d .
H2 H -0.0449 0.7410 0.4882 0.039 Uiso 1 1 calc R
C4 C -0.0655(7) 0.6839(2) 0.3249(3) 0.0299(12) Uani 1 1 d .
H4 H -0.1042 0.6953 0.2789 0.036 Uiso 1 1 calc R
C1 C 0.0505(7) 0.6514(2) 0.4643(3) 0.0288(12) Uani 1 1 d .
H1 H 0.0887 0.6408 0.5106 0.035 Uiso 1 1 calc R
C27 C 0.7703(8) 0.3913(3) 1.0120(3) 0.0447(15) Uani 1 1 d .
N7 N 0.7734(8) 0.3489(3) 1.0511(3) 0.0622(17) Uani 1 1 d .
C28 C 0.7673(9) 0.4475(3) 0.9598(4) 0.068(2) Uani 1 1 d .
H28A H 0.8489 0.4383 0.9221 0.102 Uiso 1 1 calc R
H28B H 0.7997 0.4888 0.9836 0.102 Uiso 1 1 calc R
H28C H 0.6511 0.4519 0.9397 0.102 Uiso 1 1 calc R

loop_
_atom_site_aniso_label
_atom_site_aniso_U_11
_atom_site_aniso_U_22
_atom_site_aniso_U_33
_atom_site_aniso_U_23
_atom_site_aniso_U_13
_atom_site_aniso_U_12
Au1 0.02403(11) 0.02342(10) 0.01928(10) 0.00179(8) 0.00009(7) -0.00249(9)
P1 0.0450(10) 0.0324(8) 0.0271(7) 0.0054(6) -0.0009(7) 0.0018(7)
F3 0.140(5) 0.092(4) 0.120(4) -0.018(3) 0.055(4) -0.069(3)
F1 0.124(4) 0.078(3) 0.045(2) 0.005(2) 0.036(2) 0.021(3)
F2 0.115(4) 0.123(4) 0.061(3) 0.036(3) 0.001(3) 0.065(3)
F4 0.125(4) 0.090(3) 0.039(2) -0.017(2) -0.001(2) 0.033(3)
F5 0.143(5) 0.236(7) 0.053(3) 0.048(3) 0.017(3) 0.139(5)
F6 0.134(5) 0.175(6) 0.125(5) -0.024(4) 0.004(4) -0.112(5)
C20 0.020(3) 0.026(3) 0.020(2) 0.0063(19) 0.001(2) -0.004(2)
N4 0.022(2) 0.024(2) 0.021(2) 0.0029(16) 0.0005(17) -0.0051(17)
C16 0.027(3) 0.033(3) 0.029(3) 0.007(2) 0.002(2) 0.000(2)
C18 0.020(3) 0.032(3) 0.022(3) 0.003(2) -0.001(2) -0.006(2)
C15 0.027(3) 0.032(3) 0.032(3) 0.000(2) 0.004(2) 0.002(2)
C17 0.025(3) 0.033(3) 0.029(3) 0.005(2) -0.005(2) -0.004(2)
C14 0.027(3) 0.032(3) 0.023(3) -0.001(2) 0.001(2) -0.003(2)
N6 0.028(2) 0.027(2) 0.025(2) -0.0035(17) 0.0014(19) -0.0032(18)
C22 0.027(3) 0.032(3) 0.027(3) -0.004(2) 0.000(2) -0.007(2)
N5 0.024(2) 0.026(2) 0.023(2) 0.0002(17) -0.0009(17) -0.0033(17)
C21 0.023(3) 0.023(3) 0.026(3) -0.007(2) -0.004(2) -0.003(2)
C26 0.049(4) 0.029(3) 0.037(3) -0.001(2) -0.002(3) 0.002(3)
C25 0.023(3) 0.025(3) 0.033(3) -0.001(2) -0.007(2) -0.002(2)
C19 0.028(3) 0.031(3) 0.019(2) 0.006(2) -0.006(2) -0.006(2)
C23 0.028(3) 0.044(3) 0.027(3) -0.013(2) 0.004(2) -0.003(2)
C24 0.033(3) 0.036(3) 0.035(3) -0.008(2) -0.001(3) 0.003(2)
C12 0.026(3) 0.035(3) 0.025(3) -0.007(2) -0.003(2) 0.000(2)
N3 0.023(2) 0.027(2) 0.023(2) -0.0012(17) -0.0002(18) -0.0025(17)
C9 0.028(3) 0.032(3) 0.028(3) 0.003(2) -0.001(2) -0.006(2)
C11 0.029(3) 0.025(3) 0.040(3) -0.004(2) -0.008(2) 0.005(2)
C8 0.020(3) 0.023(3) 0.027(3) 0.000(2) -0.004(2) -0.005(2)
C10 0.032(3) 0.027(3) 0.031(3) 0.001(2) -0.007(2) -0.001(2)
C13 0.047(4) 0.039(3) 0.034(3) -0.004(2) 0.008(3) 0.004(3)
C6 0.024(3) 0.024(3) 0.026(3) 0.003(2) -0.006(2) -0.004(2)
C5 0.025(3) 0.027(3) 0.022(2) 0.006(2) -0.002(2) -0.006(2)
N1 0.020(2) 0.023(2) 0.022(2) -0.0005(16) 0.0042(17) -0.0018(16)
C7 0.027(3) 0.020(2) 0.024(3) 0.0011(19) 0.003(2) -0.005(2)
N2 0.027(2) 0.020(2) 0.021(2) 0.0015(16) -0.0004(17) -0.0044(17)
C3 0.032(3) 0.021(3) 0.050(4) 0.001(2) -0.004(3) 0.002(2)
C2 0.032(3) 0.028(3) 0.037(3) -0.004(2) 0.003(2) 0.004(2)
C4 0.023(3) 0.031(3) 0.036(3) 0.008(2) -0.002(2) -0.003(2)
C1 0.031(3) 0.028(3) 0.028(3) -0.002(2) 0.005(2) -0.005(2)
C27 0.049(4) 0.040(3) 0.046(4) -0.009(3) 0.004(3) 0.002(3)
N7 0.086(5) 0.055(4) 0.046(3) 0.006(3) 0.010(3) 0.002(3)
C28 0.059(5) 0.056(5) 0.088(6) 0.022(4) -0.010(4) 0.002(4)

loop_
_atom_type_symbol
_atom_type_description
_atom_type_scat_dispersion_real
_atom_type_scat_dispersion_imag
_atom_type_scat_source
C C 0.0033 0.0016 'International Tables Vol C Tables 4.2.6.8 and 6.1.1.4'
H H 0.0000 0.0000 'International Tables Vol C Tables 4.2.6.8 and 6.1.1.4'
N N 0.0061 0.0033 'International Tables Vol C Tables 4.2.6.8 and 6.1.1.4'
Au Au -2.0133 8.8022 'International Tables Vol C Tables 4.2.6.8 and 6.1.1.4'
P P 0.1023 0.0942 'International Tables Vol C Tables 4.2.6.8 and 6.1.1.4'
F F 0.0171 0.0103 'International Tables Vol C Tables 4.2.6.8 and 6.1.1.4'

loop_
_geom_angle_atom_site_label_1
_geom_angle_atom_site_label_2
_geom_angle_atom_site_label_3
_geom_angle
C7 Au1 C20 179.26(18)
F6 P1 F5 94.0(4)
F6 P1 F2 86.1(3)
F5 P1 F2 179.2(3)
F6 P1 F3 177.2(3)
F5 P1 F3 88.5(4)
F2 P1 F3 91.4(3)
F6 P1 F4 92.6(3)
F5 P1 F4 90.4(2)
F2 P1 F4 90.3(2)
F3 P1 F4 88.7(3)
F6 P1 F1 88.2(3)
F5 P1 F1 89.3(2)
F2 P1 F1 89.9(2)
F3 P1 F1 90.5(3)
F4 P1 F1 179.2(3)
N4 C20 N5 104.3(4)
N4 C20 Au1 125.2(3)
N5 C20 Au1 130.4(4)
C20 N4 C14 128.4(4)
C20 N4 C18 111.0(4)
C14 N4 C18 120.6(4)
C17 C16 C15 119.9(5)
C17 C16 H16 120.0
C15 C16 H16 120.0
C19 C18 N4 106.1(4)
C19 C18 C17 134.8(5)
N4 C18 C17 119.1(4)
C14 C15 C16 121.5(5)
C14 C15 H15 119.3
C16 C15 H15 119.3
C16 C17 C18 119.4(5)
C16 C17 H17 120.3
C18 C17 H17 120.3
C15 C14 N4 119.4(5)
C15 C14 H14 120.3
N4 C14 H14 120.3
C21 N6 C25 116.2(4)
C23 C22 C21 116.8(5)
C23 C22 H22 121.6
C21 C22 H22 121.6
C20 N5 C19 111.9(4)
C20 N5 C21 126.5(4)
C19 N5 C21 121.5(4)
N6 C21 C22 125.9(5)
N6 C21 N5 116.1(4)
C22 C21 N5 118.0(4)
C25 C26 H26A 109.5
C25 C26 H26B 109.5
H26A C26 H26B 109.5
C25 C26 H26C 109.5
H26A C26 H26C 109.5
H26B C26 H26C 109.5
N6 C25 C24 122.1(5)
N6 C25 C26 117.0(5)
C24 C25 C26 120.9(5)
C18 C19 N5 106.6(4)
C18 C19 H19 126.7
N5 C19 H19 126.7
C24 C23 C22 119.3(5)
C24 C23 H23 120.4
C22 C23 H23 120.4
C23 C24 C25 119.8(5)
C23 C24 H24 120.1
C25 C24 H24 120.1
N3 C12 C11 121.5(5)
N3 C12 C13 115.5(5)
C11 C12 C13 123.0(5)
C8 N3 C12 117.3(4)
C8 C9 C10 116.7(5)
C8 C9 H9 121.6
C10 C9 H9 121.6
C10 C11 C12 119.7(5)
C10 C11 H11 120.2
C12 C11 H11 120.2
N3 C8 C9 125.3(5)
N3 C8 N2 113.7(4)
C9 C8 N2 120.9(4)
C11 C10 C9 119.5(5)
C11 C10 H10 120.3
C9 C10 H10 120.3
C12 C13 H13A 109.5
C12 C13 H13B 109.5
H13A C13 H13B 109.5
C12 C13 H13C 109.5
H13A C13 H13C 109.5
H13B C13 H13C 109.5
C5 C6 N2 107.1(4)
C5 C6 H6 126.5
N2 C6 H6 126.5
C6 C5 C4 135.6(5)
C6 C5 N1 104.9(4)
C4 C5 N1 119.5(4)
C7 N1 C1 126.7(4)
C7 N1 C5 112.6(4)
C1 N1 C5 120.8(4)
N2 C7 N1 102.8(4)
N2 C7 Au1 133.1(4)
N1 C7 Au1 124.1(3)
C7 N2 C6 112.6(4)
C7 N2 C8 125.6(4)
C6 N2 C8 121.8(4)
C4 C3 C2 121.3(5)
C4 C3 H3 119.4
C2 C3 H3 119.4
C1 C2 C3 120.9(5)
C1 C2 H2 119.6
C3 C2 H2 119.6
C3 C4 C5 118.4(5)
C3 C4 H4 120.8
C5 C4 H4 120.8
C2 C1 N1 119.2(5)
C2 C1 H1 120.4
N1 C1 H1 120.4
N7 C27 C28 179.6(8)
C27 C28 H28A 109.5
C27 C28 H28B 109.5
H28A C28 H28B 109.5
C27 C28 H28C 109.5
H28A C28 H28C 109.5
H28B C28 H28C 109.5

loop_
_geom_bond_atom_site_label_1
_geom_bond_atom_site_label_2
_geom_bond_distance
Au1 C7 2.008(5)
Au1 C20 2.020(4)
P1 F6 1.543(5)
P1 F5 1.547(4)
P1 F2 1.547(4)
P1 F3 1.550(4)
P1 F4 1.563(4)
P1 F1 1.568(4)
C20 N4 1.353(6)
C20 N5 1.353(6)
N4 C14 1.383(6)
N4 C18 1.408(6)
C16 C17 1.357(7)
C16 C15 1.420(7)
C16 H16 0.9300
C18 C19 1.351(7)
C18 C17 1.412(7)
C15 C14 1.342(7)
C15 H15 0.9300
C17 H17 0.9300
C14 H14 0.9300
N6 C21 1.313(6)
N6 C25 1.355(6)
C22 C23 1.379(7)
C22 C21 1.382(7)
C22 H22 0.9300
N5 C19 1.385(6)
N5 C21 1.447(6)
C26 C25 1.497(7)
C26 H26A 0.9600
C26 H26B 0.9600
C26 H26C 0.9600
C25 C24 1.381(7)
C19 H19 0.9300
C23 C24 1.365(7)
C23 H23 0.9300
C24 H24 0.9300
C12 N3 1.347(6)
C12 C11 1.384(7)
C12 C13 1.497(7)
N3 C8 1.321(6)
C9 C8 1.380(6)
C9 C10 1.381(7)
C9 H9 0.9300
C11 C10 1.372(7)
C11 H11 0.9300
C8 N2 1.440(6)
C10 H10 0.9300
C13 H13A 0.9600
C13 H13B 0.9600
C13 H13C 0.9600
C6 C5 1.358(7)
C6 N2 1.379(6)
C6 H6 0.9300
C5 C4 1.407(7)
C5 N1 1.407(6)
N1 C7 1.360(6)
N1 C1 1.392(6)
C7 N2 1.360(6)
C3 C4 1.356(7)
C3 C2 1.421(7)
C3 H3 0.9300
C2 C1 1.335(7)
C2 H2 0.9300
C4 H4 0.9300
C1 H1 0.9300
C27 N7 1.111(7)
C27 C28 1.477(9)
C28 H28A 0.9600
C28 H28B 0.9600
C28 H28C 0.9600
